data_7159891
loop_
_publ_author_name
'Barik, Rasmita'
'Nanda, Samik'

_publ_section_title
;
 Asymmetric total synthesis of humulane sesquiterpenoids alashanoids B, C,
 E, and F and 2,9-humuladien-6-ol-8-one.
;
_journal_issue 22
_journal_name_full 'Organic &amp; biomolecular chemistry'
_journal_page_first 4478
_journal_page_last 4487
_journal_paper_doi 10.1039/d4ob00393d
_journal_volume 22
_journal_year 2024
_chemical_formula_moiety 'C16 H26 O3'
_chemical_formula_sum 'C16 H26 O3'
_chemical_formula_weight 266.37
_space_group_crystal_system monoclinic
_space_group_IT_number 4
_space_group_name_Hall 'P 2yb'
_space_group_name_H-M_alt 'P 1 21 1'
_atom_sites_solution_hydrogens geom
_atom_sites_solution_primary dual
_audit_creation_date 2023-10-13
_audit_creation_method
;
Olex2 1.3-ac4
(compiled 2019.04.23 svn.r3594 for Rigaku Oxford Diffraction, GUI svn.r5739)
;
_audit_update_record
;
2023-11-05 deposited with the CCDC.	2024-04-04 downloaded from the CCDC.
;
_cell_angle_alpha 90
_cell_angle_beta 107.436(14)
_cell_angle_gamma 90
_cell_formula_units_Z 4
_cell_length_a 9.7763(12)
_cell_length_b 14.2275(14)
_cell_length_c 12.0706(16)
_cell_measurement_reflns_used 6201
_cell_measurement_temperature 297.6(6)
_cell_measurement_theta_max 31.2050
_cell_measurement_theta_min 2.1710
_cell_volume 1601.8(4)
_computing_cell_refinement 'CrysAlisPro 1.171.41.95a (Rigaku OD, 2021)'
_computing_data_collection 'CrysAlisPro 1.171.41.95a (Rigaku OD, 2021)'
_computing_data_reduction 'CrysAlisPro 1.171.41.95a (Rigaku OD, 2021)'
_computing_molecular_graphics 'Olex2 (Dolomanov et al., 2009)'
_computing_publication_material 'Olex2 (Dolomanov et al., 2009)'
_computing_structure_refinement 'ShelXL (Sheldrick, 2015)'
_computing_structure_solution 'ShelXT (Sheldrick, 2015)'
_diffrn_ambient_environment air
_diffrn_ambient_temperature 297.6(6)
_diffrn_detector 'CCD plate'
_diffrn_measured_fraction_theta_full 1.000
_diffrn_measured_fraction_theta_max 0.823
_diffrn_measurement_details
;
List of Runs (angles in degrees, time in seconds):

  # Type    Start    End  Width  t~exp~   \w     \q     \k     \f   Frames
#--------------------------------------------------------------------------
  1  \f    -10.27 348.73   1.00    5.00  73.22 -17.64  31.50    --   359
  2  \w    -67.13  -0.13   1.00    5.00    --  -17.64  94.56 145.16   67
  3  \w    -67.13  -0.13   1.00    5.00    --  -17.64  94.56   1.16   67
  4  \w    -67.13  -0.13   1.00    5.00    --  -17.64  94.56-142.84   67
  5  \w   -113.30  10.70   1.00    5.00    --  -17.64 -59.25 173.08  124
  6  \w   -113.30  10.70   1.00    5.00    --  -17.64 -59.25 -33.92  124
  7  \w    -67.13  -0.13   1.00    5.00    --  -17.64  94.56  73.16   67
  8  \f   -339.92  19.08   1.00    5.00  11.45 -17.64 -59.25    --   359
  9  \w    -75.95   0.05   1.00    5.00    --  -26.47  94.56 -34.84   76
 10  \w   -113.30  10.70   1.00    5.00    --  -17.64 -59.25  71.08  124
 11  \w    -58.31  -0.31   1.00    5.00    --   -8.82  94.56 -34.84   58
 12  \f   -349.73   9.27   1.00    5.00   4.74 -17.64 -31.50    --   359
;
_diffrn_measurement_device 'abstract diffractometer'
_diffrn_measurement_device_type 'Saxi-CrysAlisPro-abstract goniometer imported SAXI images'
_diffrn_measurement_method '\w and \f scans'
_diffrn_orient_matrix_type 'CrysAlisPro convention (1999,Acta A55,543-557)'
_diffrn_orient_matrix_UB_11 -0.0211410000
_diffrn_orient_matrix_UB_12 -0.0400541000
_diffrn_orient_matrix_UB_13 -0.0361062000
_diffrn_orient_matrix_UB_21 -0.0723464000
_diffrn_orient_matrix_UB_22 0.0151237000
_diffrn_orient_matrix_UB_23 -0.0151937000
_diffrn_orient_matrix_UB_31 0.0097171000
_diffrn_orient_matrix_UB_32 0.0255598000
_diffrn_orient_matrix_UB_33 -0.0475555000
_diffrn_radiation_monochromator graphite
_diffrn_radiation_probe x-ray
_diffrn_radiation_type 'Mo K\a'
_diffrn_radiation_wavelength 0.71073
_diffrn_reflns_av_R_equivalents 0.2346
_diffrn_reflns_av_unetI/netI 0.2864
_diffrn_reflns_Laue_measured_fraction_full 1.000
_diffrn_reflns_Laue_measured_fraction_max 0.823
_diffrn_reflns_limit_h_max 16
_diffrn_reflns_limit_h_min -15
_diffrn_reflns_limit_k_max 22
_diffrn_reflns_limit_k_min -22
_diffrn_reflns_limit_l_max 19
_diffrn_reflns_limit_l_min -20
_diffrn_reflns_number 110246
_diffrn_reflns_point_group_measured_fraction_full 1.000
_diffrn_reflns_point_group_measured_fraction_max 0.781
_diffrn_reflns_theta_full 25.242
_diffrn_reflns_theta_max 38.284
_diffrn_reflns_theta_min 1.768
_diffrn_source 'fine-focus sealed X-ray tube'
_diffrn_source_type 'Enhance (Mo) X-ray Source'
_exptl_absorpt_coefficient_mu 0.074
_exptl_absorpt_correction_T_max 1.00000
_exptl_absorpt_correction_T_min 0.34508
_exptl_absorpt_correction_type multi-scan
_exptl_absorpt_process_details
;
CrysAlisPro 1.171.41.95a (Rigaku Oxford Diffraction, 2021)
Empirical absorption correction using spherical harmonics,
implemented in SCALE3 ABSPACK scaling algorithm.
;
_exptl_crystal_density_diffrn 1.105
_exptl_crystal_F_000 584
_refine_diff_density_max 0.549
_refine_diff_density_min -0.238
_refine_diff_density_rms 0.095
_refine_ls_abs_structure_details
;
 Flack x determined using 1023 quotients [(I+)-(I-)]/[(I+)+(I-)]
 (Parsons, Flack and Wagner, Acta Cryst. B69 (2013) 249-259).
;
_refine_ls_abs_structure_Flack -1.7(10)
_refine_ls_extinction_method none
_refine_ls_goodness_of_fit_ref 0.994
_refine_ls_hydrogen_treatment constr
_refine_ls_matrix_type full
_refine_ls_number_parameters 353
_refine_ls_number_reflns 13876
_refine_ls_number_restraints 1
_refine_ls_restrained_S_all 0.994
_refine_ls_R_factor_all 0.4427
_refine_ls_R_factor_gt 0.1640
_refine_ls_shift/su_max 0.001
_refine_ls_shift/su_mean 0.000
_refine_ls_structure_factor_coef Fsqd
_refine_ls_weighting_details 'w=1/[\s^2^(Fo^2^)+(0.2000P)^2^] where P=(Fo^2^+2Fc^2^)/3'
_refine_ls_weighting_scheme calc
_refine_ls_wR_factor_gt 0.3375
_refine_ls_wR_factor_ref 0.4664
_reflns_Friedel_coverage 0.843
_reflns_Friedel_fraction_full 1.000
_reflns_Friedel_fraction_max 0.737
_reflns_number_gt 3620
_reflns_number_total 13876
_reflns_threshold_expression 'I > 2\s(I)'
_cod_data_source_file d4ob00393d2.cif
_cod_data_source_block sn_rb_r1673_pj_13oct
_cod_depositor_comments 'Adding full bibliography for 7159890--7159891.cif.'
_cod_original_cell_volume 1601.8(3)
_cod_database_code 7159891
_shelx_shelxl_version_number 2018/3
_shelx_space_group_comment
;
The symmetry employed for this shelxl refinement is uniquely defined
by the following loop, which should always be used as a source of
symmetry information in preference to the above space-group names.
They are only intended as comments.
;
_reflns_odcompleteness_completeness 82.29
_reflns_odcompleteness_iscentric 1
_reflns_odcompleteness_theta 38.19
_olex2_refinement_description
;
1. Fixed Uiso
 At 1.2 times of:
  All C(H) groups, All C(H,H) groups
 At 1.5 times of:
  All C(H,H,H) groups
2.a Ternary CH refined with riding coordinates:
 C00C(H00V), C00E(H00E), C00G(H00G), C00J(H00J), C00K(H00Y), C00N(H00)
2.b Secondary CH2 refined with riding coordinates:
 C00D(H00W,H00X), C00O(H00A,H00B), C00P(H1,H), C00Q(H00C,H00D), C00R(H2,HA),
 C00Y(H00S,H00T)
2.c Aromatic/amide H refined with riding coordinates:
 C00A(H00U), C00F(H00F), C00I(H00I), C00L(H00Z)
2.d Idealised Me refined as rotating group:
 C00S(H00H,H00K,H00L), C00T(H3,HB,HC), C00U(H00M,H00N,H00O), C00V(H4,HD,HE),
 C00W(H5,HF,HG), C00X(H00P,H00Q,H00R), C00Z(H6,HH,HI), C010(H01A,H01B,H01C),
 C011(H01D,H01E,H01F), C012(H01G,H01H,H01I)
;
_olex2_submission_special_instructions 'No special instructions were received'
_oxdiff_exptl_absorpt_empirical_details
;
Empirical correction (ABSPACK) includes:
- Absorption correction using spherical harmonics
- Frame scaling
;
_oxdiff_exptl_absorpt_empirical_full_max 1.636
_oxdiff_exptl_absorpt_empirical_full_min 0.412

loop_
_space_group_symop_operation_xyz
'x, y, z'
'-x, y+1/2, -z'

loop_
_atom_site_label
_atom_site_type_symbol
_atom_site_fract_x
_atom_site_fract_y
_atom_site_fract_z
_atom_site_U_iso_or_equiv
_atom_site_adp_type
_atom_site_occupancy
_atom_site_site_symmetry_order
_atom_site_calc_flag
_atom_site_refinement_flags_posn
_atom_site_refinement_flags_adp
_atom_site_refinement_flags_occupancy
_atom_site_disorder_assembly
_atom_site_disorder_group
O001 O 0.5990(8) 0.3671(5) 1.0884(5) 0.097(2) Uani 1 1 d . . . . .
O002 O 0.5859(7) 0.6337(4) 0.2079(5) 0.0806(17) Uani 1 1 d . . . . .
O003 O 0.5937(9) 0.4042(6) 0.6402(6) 0.111(3) Uani 1 1 d . . . . .
C004 C 0.5948(10) 0.3798(6) 0.5458(7) 0.068(2) Uani 1 1 d . . . . .
O005 O 0.9168(7) 0.6411(6) 1.0390(7) 0.106(2) Uani 1 1 d . . . . .
C006 C 0.6630(11) 0.3893(6) 0.9965(6) 0.078(3) Uani 1 1 d . . . . .
O007 O 0.8887(8) 0.3550(6) 0.4048(7) 0.108(2) Uani 1 1 d . . . . .
O008 O 0.5890(10) 0.6314(7) 0.6656(7) 0.121(3) Uani 1 1 d . . . . .
C009 C 0.6062(10) 0.6389(6) 0.7635(8) 0.071(2) Uani 1 1 d . . . . .
C00A C 0.4056(10) 0.4773(6) 0.4282(7) 0.071(2) Uani 1 1 d . . . . .
H00U H 0.425221 0.517657 0.491643 0.085 Uiso 1 1 calc R . . . .
C00B C 0.6500(10) 0.6126(6) 0.3292(7) 0.074(2) Uani 1 1 d . . . . .
C00C C 0.5170(10) 0.5708(7) 0.2659(7) 0.075(2) Uani 1 1 d . . . . .
H00V H 0.527964 0.504955 0.246276 0.090 Uiso 1 1 calc R . . . .
C00D C 0.8067(9) 0.4954(6) 0.4600(7) 0.069(2) Uani 1 1 d . . . . .
H00W H 0.748444 0.518974 0.506335 0.083 Uiso 1 1 calc R . . . .
H00X H 0.906147 0.498344 0.507408 0.083 Uiso 1 1 calc R . . . .
C00E C 0.5313(11) 0.4369(7) 1.0024(7) 0.080(3) Uani 1 1 d . . . . .
H00E H 0.547079 0.501602 1.031105 0.095 Uiso 1 1 calc R . . . .
C00F C 0.4190(11) 0.5409(8) 0.7928(7) 0.084(3) Uani 1 1 d . . . . .
H00F H 0.434851 0.504583 0.733719 0.101 Uiso 1 1 calc R . . . .
C00G C 0.7511(10) 0.6687(7) 0.8476(9) 0.085(3) Uani 1 1 d . . . . .
H00G H 0.739383 0.733359 0.871417 0.102 Uiso 1 1 calc R . . . .
C00H C 0.2981(8) 0.5117(7) 0.3186(7) 0.070(2) Uani 1 1 d . . . . .
C00I C 0.4940(9) 0.6204(7) 0.8176(8) 0.080(2) Uani 1 1 d . . . . .
H00I H 0.475078 0.663622 0.868943 0.096 Uiso 1 1 calc R . . . .
C00J C 0.7917(9) 0.6090(6) 0.9581(8) 0.077(2) Uani 1 1 d . . . . .
H00J H 0.713463 0.612425 0.993127 0.092 Uiso 1 1 calc R . . . .
C00K C 0.7672(9) 0.3931(6) 0.4292(7) 0.072(2) Uani 1 1 d . . . . .
H00Y H 0.686248 0.391479 0.357862 0.086 Uiso 1 1 calc R . . . .
C00L C 0.4739(11) 0.3983(6) 0.4446(9) 0.082(3) Uani 1 1 d . . . . .
H00Z H 0.444096 0.351305 0.389013 0.099 Uiso 1 1 calc R . . . .
C00M C 0.3130(10) 0.5028(7) 0.8475(9) 0.085(3) Uani 1 1 d . . . . .
C00N C 0.7257(10) 0.3371(6) 0.5234(8) 0.077(2) Uani 1 1 d . . . . .
H00 H 0.698393 0.273951 0.492054 0.092 Uiso 1 1 calc R . . . .
C00O C 0.8196(10) 0.5054(5) 0.9380(7) 0.067(2) Uani 1 1 d . . . . .
H00A H 0.752987 0.485557 0.864713 0.081 Uiso 1 1 calc R . . . .
H00B H 0.915770 0.499269 0.931604 0.081 Uiso 1 1 calc R . . . .
C00P C 0.3674(11) 0.5927(7) 0.2686(8) 0.084(3) Uani 1 1 d . . . . .
H1 H 0.307736 0.606325 0.190309 0.100 Uiso 1 1 calc R . . . .
H H 0.370090 0.648591 0.315195 0.100 Uiso 1 1 calc R . . . .
C00Q C 0.8046(11) 0.4403(7) 1.0330(8) 0.085(3) Uani 1 1 d . . . . .
H00C H 0.882085 0.394900 1.051161 0.102 Uiso 1 1 calc R . . . .
H00D H 0.811829 0.476605 1.102565 0.102 Uiso 1 1 calc R . . . .
C00R C 0.7871(10) 0.5586(7) 0.3569(8) 0.082(3) Uani 1 1 d . . . . .
H2 H 0.866774 0.602301 0.372394 0.098 Uiso 1 1 calc R . . . .
HA H 0.787992 0.520998 0.290089 0.098 Uiso 1 1 calc R . . . .
C00S C 0.6594(14) 0.3102(7) 0.9142(9) 0.101(3) Uani 1 1 d . . . . .
H00H H 0.735393 0.266856 0.948848 0.152 Uiso 1 1 calc GR . . . .
H00K H 0.671589 0.334624 0.843606 0.152 Uiso 1 1 calc GR . . . .
H00L H 0.568866 0.278383 0.897243 0.152 Uiso 1 1 calc GR . . . .
C00T C 0.6525(13) 0.6958(8) 0.4081(9) 0.098(3) Uani 1 1 d . . . . .
H3 H 0.733128 0.735107 0.410488 0.147 Uiso 1 1 calc GR . . . .
HB H 0.660525 0.673667 0.484931 0.147 Uiso 1 1 calc GR . . . .
HC H 0.565568 0.731185 0.378896 0.147 Uiso 1 1 calc GR . . . .
C00U C 0.8654(13) 0.6714(9) 0.7863(12) 0.121(4) Uani 1 1 d . . . . .
H00M H 0.891408 0.608306 0.772607 0.181 Uiso 1 1 calc GR . . . .
H00N H 0.948338 0.703811 0.833965 0.181 Uiso 1 1 calc GR . . . .
H00O H 0.829048 0.703592 0.713522 0.181 Uiso 1 1 calc GR . . . .
C00V C 0.1713(13) 0.5551(10) 0.3495(14) 0.130(5) Uani 1 1 d . . . . .
H4 H 0.115241 0.506098 0.369378 0.195 Uiso 1 1 calc GR . . . .
HD H 0.112747 0.589650 0.284126 0.195 Uiso 1 1 calc GR . . . .
HE H 0.206077 0.596721 0.414467 0.195 Uiso 1 1 calc GR . . . .
C00W C 0.2455(13) 0.4368(9) 0.2278(9) 0.109(4) Uani 1 1 d . . . . .
H5 H 0.320803 0.420170 0.195612 0.164 Uiso 1 1 calc GR . . . .
HF H 0.164684 0.460170 0.167309 0.164 Uiso 1 1 calc GR . . . .
HG H 0.217275 0.382387 0.262599 0.164 Uiso 1 1 calc GR . . . .
C00X C 0.2712(12) 0.5778(9) 0.9270(10) 0.102(3) Uani 1 1 d . . . . .
H00P H 0.354261 0.593844 0.990171 0.153 Uiso 1 1 calc GR . . . .
H00Q H 0.198689 0.552343 0.957282 0.153 Uiso 1 1 calc GR . . . .
H00R H 0.234958 0.633114 0.882308 0.153 Uiso 1 1 calc GR . . . .
C00Y C 0.3898(12) 0.4199(9) 0.9280(10) 0.104(3) Uani 1 1 d . . . . .
H00S H 0.330520 0.401811 0.976140 0.124 Uiso 1 1 calc R . . . .
H00T H 0.393601 0.366513 0.879023 0.124 Uiso 1 1 calc R . . . .
C00Z C 0.8492(13) 0.3250(8) 0.6356(10) 0.107(3) Uani 1 1 d . . . . .
H6 H 0.882589 0.385643 0.667079 0.161 Uiso 1 1 calc GR . . . .
HH H 0.926174 0.291428 0.619335 0.161 Uiso 1 1 calc GR . . . .
HI H 0.816284 0.290231 0.690928 0.161 Uiso 1 1 calc GR . . . .
C010 C 0.8915(16) 0.7267(9) 1.0946(13) 0.133(5) Uani 1 1 d . . . . .
H01A H 0.911614 0.779966 1.053296 0.199 Uiso 1 1 calc GR . . . .
H01B H 0.952902 0.728063 1.173348 0.199 Uiso 1 1 calc GR . . . .
H01C H 0.793171 0.728753 1.094174 0.199 Uiso 1 1 calc GR . . . .
C011 C 0.1788(14) 0.4716(13) 0.7569(12) 0.145(6) Uani 1 1 d . . . . .
H01D H 0.128961 0.525594 0.716588 0.218 Uiso 1 1 calc GR . . . .
H01E H 0.118252 0.438740 0.793480 0.218 Uiso 1 1 calc GR . . . .
H01F H 0.203457 0.430639 0.702616 0.218 Uiso 1 1 calc GR . . . .
C012 C 0.8559(17) 0.2700(11) 0.3366(13) 0.153(6) Uani 1 1 d . . . . .
H01G H 0.878943 0.278577 0.265375 0.229 Uiso 1 1 calc GR . . . .
H01H H 0.755622 0.256075 0.319611 0.229 Uiso 1 1 calc GR . . . .
H01I H 0.911254 0.218956 0.379544 0.229 Uiso 1 1 calc GR . . . .

loop_
_atom_site_aniso_label
_atom_site_aniso_U_11
_atom_site_aniso_U_22
_atom_site_aniso_U_33
_atom_site_aniso_U_23
_atom_site_aniso_U_13
_atom_site_aniso_U_12
O001 0.146(6) 0.076(4) 0.068(3) 0.012(3) 0.033(4) -0.018(4)
O002 0.101(4) 0.070(4) 0.081(4) 0.020(3) 0.043(3) 0.000(3)
O003 0.148(6) 0.119(6) 0.072(4) 0.039(4) 0.044(4) 0.020(5)
C004 0.085(6) 0.053(5) 0.055(4) 0.008(4) 0.006(4) -0.003(4)
O005 0.091(5) 0.080(4) 0.129(6) -0.018(4) 0.006(4) -0.011(4)
C006 0.121(8) 0.068(6) 0.046(4) 0.011(4) 0.024(4) 0.001(5)
O007 0.102(5) 0.109(6) 0.117(5) 0.001(5) 0.039(4) 0.030(4)
O008 0.172(7) 0.121(6) 0.085(5) 0.012(5) 0.060(5) -0.035(6)
C009 0.096(6) 0.051(4) 0.072(5) 0.006(4) 0.035(5) -0.010(4)
C00A 0.096(6) 0.063(5) 0.063(5) 0.009(4) 0.038(4) -0.001(4)
C00B 0.101(7) 0.073(6) 0.062(5) 0.009(4) 0.045(5) 0.003(5)
C00C 0.092(7) 0.076(6) 0.066(5) 0.020(4) 0.037(5) 0.008(5)
C00D 0.076(5) 0.056(5) 0.074(5) -0.001(4) 0.020(4) -0.003(4)
C00E 0.110(8) 0.067(5) 0.066(5) 0.012(4) 0.034(5) -0.013(5)
C00F 0.103(7) 0.104(8) 0.048(4) -0.002(5) 0.027(4) -0.010(6)
C00G 0.103(7) 0.056(5) 0.104(7) 0.012(5) 0.041(6) -0.002(5)
C00H 0.054(5) 0.075(6) 0.082(5) 0.004(5) 0.023(4) 0.000(4)
C00I 0.083(6) 0.075(6) 0.080(6) -0.001(5) 0.021(5) -0.005(5)
C00J 0.065(5) 0.066(5) 0.099(6) 0.006(5) 0.024(5) -0.004(4)
C00K 0.071(5) 0.078(6) 0.068(5) -0.001(4) 0.023(4) 0.013(4)
C00L 0.108(7) 0.053(5) 0.106(7) 0.025(5) 0.063(6) 0.006(5)
C00M 0.073(6) 0.077(6) 0.107(7) -0.008(6) 0.029(5) -0.011(5)
C00N 0.092(6) 0.062(5) 0.080(6) 0.000(4) 0.030(5) -0.003(5)
C00O 0.098(6) 0.038(4) 0.070(5) -0.008(4) 0.031(4) 0.000(4)
C00P 0.102(7) 0.072(6) 0.071(5) 0.007(4) 0.017(5) 0.009(5)
C00Q 0.103(7) 0.057(5) 0.086(6) -0.001(5) 0.014(5) 0.005(5)
C00R 0.091(6) 0.078(6) 0.089(6) 0.015(5) 0.048(5) 0.000(5)
C00S 0.169(11) 0.052(5) 0.092(7) -0.002(5) 0.052(7) -0.010(6)
C00T 0.125(8) 0.081(7) 0.093(7) 0.001(6) 0.043(6) -0.005(6)
C00U 0.134(9) 0.104(9) 0.155(11) 0.039(8) 0.089(9) -0.002(7)
C00V 0.103(8) 0.108(9) 0.191(13) 0.058(10) 0.065(8) 0.023(7)
C00W 0.120(9) 0.104(8) 0.085(7) 0.007(6) 0.003(6) -0.010(7)
C00X 0.105(7) 0.107(8) 0.105(7) 0.006(7) 0.049(6) -0.001(6)
C00Y 0.106(8) 0.096(8) 0.112(8) -0.001(6) 0.036(7) -0.028(6)
C00Z 0.114(8) 0.076(7) 0.109(7) 0.022(6) -0.002(6) 0.012(6)
C010 0.145(11) 0.079(7) 0.154(11) -0.054(8) 0.013(8) -0.004(7)
C011 0.108(10) 0.171(15) 0.136(10) -0.004(10) 0.005(8) -0.061(10)
C012 0.180(14) 0.131(13) 0.151(12) -0.035(10) 0.054(10) 0.067(11)

loop_
_atom_type_symbol
_atom_type_description
_atom_type_scat_dispersion_real
_atom_type_scat_dispersion_imag
_atom_type_scat_source
C C 0.0033 0.0016 'International Tables Vol C Tables 4.2.6.8 and 6.1.1.4'
H H 0.0000 0.0000 'International Tables Vol C Tables 4.2.6.8 and 6.1.1.4'
O O 0.0106 0.0060 'International Tables Vol C Tables 4.2.6.8 and 6.1.1.4'

loop_
_geom_angle_atom_site_label_1
_geom_angle_atom_site_label_2
_geom_angle_atom_site_label_3
_geom_angle
_geom_angle_site_symmetry_1
_geom_angle_site_symmetry_3
_geom_angle_publ_flag
C00E O001 C006 60.9(5) . . ?
C00C O002 C00B 59.7(5) . . ?
O003 C004 C00L 120.9(9) . . ?
O003 C004 C00N 122.5(8) . . ?
C00L C004 C00N 116.3(7) . . ?
C00J O005 C010 111.4(8) . . ?
O001 C006 C00E 59.0(6) . . ?
O001 C006 C00Q 116.5(7) . . ?
O001 C006 C00S 114.3(7) . . ?
C00E C006 C00Q 120.2(8) . . ?
C00E C006 C00S 122.1(9) . . ?
C00S C006 C00Q 113.2(9) . . ?
C00K O007 C012 112.5(10) . . ?
O008 C009 C00G 121.9(8) . . ?
O008 C009 C00I 123.2(9) . . ?
C00I C009 C00G 114.9(8) . . ?
C00L C00A C00H 127.7(9) . . ?
O002 C00B C00R 115.0(6) . . ?
O002 C00B C00T 113.4(7) . . ?
C00C C00B O002 59.6(5) . . ?
C00C C00B C00R 121.2(8) . . ?
C00C C00B C00T 120.2(8) . . ?
C00R C00B C00T 114.6(9) . . ?
O002 C00C C00B 60.8(5) . . ?
O002 C00C C00P 119.1(7) . . ?
C00B C00C C00P 129.6(9) . . ?
C00R C00D C00K 114.2(8) . . ?
O001 C00E C006 60.1(6) . . ?
C00Y C00E O001 119.0(8) . . ?
C00Y C00E C006 126.0(9) . . ?
C00I C00F C00M 128.2(9) . . ?
C00J C00G C009 111.7(7) . . ?
C00U C00G C009 110.7(9) . . ?
C00U C00G C00J 113.7(9) . . ?
C00A C00H C00P 108.3(7) . . ?
C00A C00H C00V 108.7(9) . . ?
C00A C00H C00W 114.0(8) . . ?
C00V C00H C00P 106.1(8) . . ?
C00W C00H C00P 109.7(7) . . ?
C00W C00H C00V 109.8(9) . . ?
C00F C00I C009 119.3(9) . . ?
O005 C00J C00G 111.9(7) . . ?
O005 C00J C00O 105.4(7) . . ?
C00G C00J C00O 114.1(8) . . ?
O007 C00K C00D 104.5(7) . . ?
O007 C00K C00N 112.3(7) . . ?
C00D C00K C00N 114.7(7) . . ?
C00A C00L C004 122.8(10) . . ?
C00F C00M C00X 111.6(9) . . ?
C00F C00M C00Y 106.4(8) . . ?
C00F C00M C011 110.9(9) . . ?
C00Y C00M C00X 107.2(8) . . ?
C011 C00M C00X 108.4(10) . . ?
C011 C00M C00Y 112.4(10) . . ?
C004 C00N C00K 110.4(7) . . ?
C004 C00N C00Z 111.9(8) . . ?
C00Z C00N C00K 113.6(8) . . ?
C00Q C00O C00J 113.9(7) . . ?
C00C C00P C00H 113.4(7) . . ?
C006 C00Q C00O 111.2(7) . . ?
C00B C00R C00D 112.2(7) . . ?
C00E C00Y C00M 117.1(9) . . ?

loop_
_geom_bond_atom_site_label_1
_geom_bond_atom_site_label_2
_geom_bond_distance
_geom_bond_site_symmetry_2
_geom_bond_publ_flag
O001 C006 1.462(11) . ?
O001 C00E 1.445(12) . ?
O002 C00B 1.441(10) . ?
O002 C00C 1.424(10) . ?
O003 C004 1.194(10) . ?
C004 C00L 1.447(13) . ?
C004 C00N 1.512(13) . ?
O005 C00J 1.394(11) . ?
O005 C010 1.447(14) . ?
C006 C00E 1.474(14) . ?
C006 C00Q 1.507(14) . ?
C006 C00S 1.494(13) . ?
O007 C00K 1.414(10) . ?
O007 C012 1.443(17) . ?
O008 C009 1.148(10) . ?
C009 C00G 1.535(13) . ?
C009 C00I 1.459(13) . ?
C00A C00H 1.503(12) . ?
C00A C00L 1.292(12) . ?
C00B C00C 1.426(13) . ?
C00B C00R 1.494(13) . ?
C00B C00T 1.514(13) . ?
C00C C00P 1.506(13) . ?
C00D C00K 1.524(12) . ?
C00D C00R 1.500(12) . ?
C00E C00Y 1.426(15) . ?
C00F C00I 1.333(14) . ?
C00F C00M 1.488(13) . ?
C00G C00J 1.531(13) . ?
C00G C00U 1.515(13) . ?
C00H C00P 1.547(13) . ?
C00H C00V 1.528(15) . ?
C00H C00W 1.504(15) . ?
C00J C00O 1.531(11) . ?
C00K C00N 1.539(12) . ?
C00M C00X 1.570(15) . ?
C00M C00Y 1.569(16) . ?
C00M C011 1.502(15) . ?
C00N C00Z 1.530(14) . ?
C00O C00Q 1.515(12) . ?
